data_2207306
loop_
_publ_author_name
'Kooijman, Huub'
'Sarab\`er, Florence C. E.'
'Groot, Aede de'
'Spek, Anthony L.'

_publ_section_title
(3<i>R</i>,5<i>S</i>,6<i>S</i>,8<i>R</i>,10<i>S</i>)-8-Acetyl-7-hydroxy-3-isopropenyl-10-methylperhydrophenanthren-1-one
_journal_coeditor_code LH6535
_journal_issue 11
_journal_name_full 'Acta Crystallographica Section E'
_journal_page_first o3921
_journal_page_last o3922
_journal_paper_doi 10.1107/S1600536805034586
_journal_volume 61
_journal_year 2005
_chemical_formula_iupac 'C20 H30 O3'
_chemical_formula_moiety 'C20 H30 O3'
_chemical_formula_sum 'C20 H30 O3'
_chemical_formula_weight 318.44
_chemical_name_systematic
;
8-acetyl-7-hydroxy-3-isopropenyl-10-methylperhydrophenanthren-1-one
;
_space_group_IT_number 19
_symmetry_cell_setting orthorhombic
_symmetry_space_group_name_Hall 'P 2ac 2ab'
_symmetry_space_group_name_H-M 'P 21 21 21'
_atom_sites_solution_hydrogens geom
_atom_sites_solution_primary direct
_atom_sites_solution_secondary difmap
_cell_angle_alpha 90
_cell_angle_beta 90
_cell_angle_gamma 90
_cell_formula_units_Z 4
_cell_length_a 6.1236(9)
_cell_length_b 13.8160(18)
_cell_length_c 21.026(3)
_cell_measurement_reflns_used 290
_cell_measurement_temperature 150
_cell_measurement_theta_max 25.0
_cell_measurement_theta_min 2.0
_cell_volume 1778.9(4)
_computing_cell_refinement 'DENZO (Otwinowski & Minor, 1997)'
_computing_data_collection 'COLLECT (Nonius, 1998)'
_computing_data_reduction DENZO
_computing_molecular_graphics 'PLATON (Spek, 2003)'
_computing_publication_material PLATON
_computing_structure_refinement 'SHELXL97 (Sheldrick, 1997)'
_computing_structure_solution 'SHELXS86 (Sheldrick, 1985)'
_diffrn_ambient_temperature 150
_diffrn_detector_area_resol_mean 18.4
_diffrn_measured_fraction_theta_full 0.995
_diffrn_measured_fraction_theta_max 0.995
_diffrn_measurement_device_type 'Bruker Nonius KappaCCD area-detector'
_diffrn_measurement_method '\f scans and \w scans with \k offset'
_diffrn_radiation_monochromator graphite
_diffrn_radiation_source 'rotating anode'
_diffrn_radiation_type MoK\a
_diffrn_radiation_wavelength 0.71073
_diffrn_reflns_av_R_equivalents 0.1042
_diffrn_reflns_av_sigmaI/netI 0.0665
_diffrn_reflns_limit_h_max 7
_diffrn_reflns_limit_h_min -7
_diffrn_reflns_limit_k_max 16
_diffrn_reflns_limit_k_min -16
_diffrn_reflns_limit_l_max 25
_diffrn_reflns_limit_l_min -24
_diffrn_reflns_number 19009
_diffrn_reflns_reduction_process
;
;
_diffrn_reflns_theta_full 25.40
_diffrn_reflns_theta_max 25.40
_diffrn_reflns_theta_min 1.76
_diffrn_standards_number 0
_exptl_absorpt_coefficient_mu 0.078
_exptl_absorpt_correction_type none
_exptl_crystal_colour colourless
_exptl_crystal_density_diffrn 1.189
_exptl_crystal_density_method 'not measured'
_exptl_crystal_description block
_exptl_crystal_F_000 696
_exptl_crystal_size_max 0.3
_exptl_crystal_size_mid 0.2
_exptl_crystal_size_min 0.1
_refine_diff_density_max 0.148
_refine_diff_density_min -0.188
_refine_ls_extinction_method none
_refine_ls_goodness_of_fit_ref 1.036
_refine_ls_hydrogen_treatment mixed
_refine_ls_matrix_type full
_refine_ls_number_parameters 214
_refine_ls_number_reflns 1916
_refine_ls_number_restraints 0
_refine_ls_restrained_S_all 1.036
_refine_ls_R_factor_all 0.0974
_refine_ls_R_factor_gt 0.0463
_refine_ls_shift/su_max 0.000
_refine_ls_shift/su_mean 0.000
_refine_ls_structure_factor_coef Fsqd
_refine_ls_weighting_details 'w = 1/[\s^2^(F~o~^2^)+(0.0479P)^2^] where P = (F~o~^2^+2Fc^2^)/3'
_refine_ls_weighting_scheme calc
_refine_ls_wR_factor_gt 0.0852
_refine_ls_wR_factor_ref 0.0988
_reflns_number_gt 1214
_reflns_number_total 1916
_reflns_threshold_expression I>2\s(I)
_cod_data_source_file lh6535.cif
_cod_data_source_block I
_cod_depositor_comments
;
The following automatic conversions were performed:
'_symmetry_cell_setting' value 'Orthorhombic' changed to 'orthorhombic'
according to '/home/saulius/struct/CIF-dictionaries/cif_core.dic'
dictionary named 'cif_core.dic' version 2.4.1 from 2010-06-29.

Automatic conversion script
Id: cif_fix_enum 1527 2010-12-29 10:47:43Z saulius 

The following automatic conversions were performed:

'_symmetry_cell_setting' value 'Orthorhombic' changed to
'orthorhombic' according to
/home/saulius/struct/CIF-dictionaries/cif_core.dic dictionary named
'cif_core.dic' version 2.4.1 from 2010-06-29.

Automatic conversion script
Id: cif_fix_values 1715 2011-07-08 13:25:40Z adriana 
;
_cod_database_code 2207306
_cod_database_fobs_code 2207306

loop_
_symmetry_equiv_pos_site_id
_symmetry_equiv_pos_as_xyz
1 x,y,z
2 1/2-x,-y,1/2+z
3 1/2+x,1/2-y,-z
4 -x,1/2+y,1/2-z

loop_
_atom_site_aniso_label
_atom_site_aniso_U_11
_atom_site_aniso_U_22
_atom_site_aniso_U_33
_atom_site_aniso_U_12
_atom_site_aniso_U_13
_atom_site_aniso_U_23
O11 0.0949(18) 0.0597(15) 0.0391(13) -0.0145(16) 0.0203(14) -0.0057(13)
O19 0.0392(12) 0.0405(13) 0.0426(12) 0.0032(11) -0.0045(11) 0.0008(11)
O21 0.0573(15) 0.0452(13) 0.0649(15) -0.0066(12) -0.0087(14) 0.0018(12)
C1 0.066(2) 0.048(2) 0.0292(18) 0.0014(19) -0.0005(19) 0.0000(16)
C2 0.060(2) 0.051(2) 0.0342(19) 0.0023(18) -0.0018(17) -0.0064(16)
C3 0.0407(18) 0.044(2) 0.0383(18) -0.0040(17) -0.0010(16) -0.0051(16)
C4 0.0430(18) 0.0439(19) 0.0339(17) -0.0017(16) -0.0004(16) -0.0027(15)
C5 0.0346(18) 0.0387(17) 0.0288(16) -0.0007(14) 0.0012(15) -0.0005(14)
C6 0.0367(16) 0.0382(17) 0.0281(16) 0.0032(15) -0.0020(14) 0.0028(14)
C7 0.0351(17) 0.0400(17) 0.0308(17) 0.0028(15) -0.0010(15) 0.0019(14)
C8 0.049(2) 0.0344(17) 0.0300(16) -0.0007(17) 0.0005(16) 0.0008(15)
C9 0.057(2) 0.0399(19) 0.0316(17) -0.0036(18) 0.0058(16) 0.0026(15)
C10 0.050(2) 0.040(2) 0.0271(16) -0.0002(18) -0.0005(15) -0.0015(15)
C12 0.040(2) 0.044(2) 0.0444(19) -0.0031(18) -0.0076(17) -0.0125(16)
C13 0.051(2) 0.056(2) 0.078(3) 0.001(2) 0.002(2) -0.024(2)
C14 0.069(3) 0.069(3) 0.067(2) 0.014(2) -0.016(2) 0.001(2)
C15 0.056(2) 0.045(2) 0.0332(18) -0.0069(17) 0.0005(17) 0.0031(15)
C16 0.060(2) 0.053(2) 0.0295(18) -0.0007(19) 0.0057(17) 0.0031(16)
C17 0.054(2) 0.0492(19) 0.0264(16) -0.0018(18) -0.0005(16) -0.0003(15)
C18 0.0480(19) 0.0420(18) 0.0263(15) 0.0025(15) -0.0006(16) -0.0030(14)
C20 0.057(2) 0.039(2) 0.0355(18) -0.0025(19) 0.0059(19) -0.0016(15)
C22 0.074(3) 0.0390(19) 0.056(2) -0.005(2) 0.006(2) 0.0040(17)
C23 0.061(2) 0.057(2) 0.0382(18) 0.011(2) -0.0084(18) 0.0002(17)

loop_
_atom_site_label
_atom_site_fract_x
_atom_site_fract_y
_atom_site_fract_z
_atom_site_U_iso_or_equiv
_atom_site_thermal_displace_type
_atom_site_calc_flag
_atom_site_refinement_flags
_atom_site_occupancy
_atom_site_type_symbol
O11 0.6217(4) 0.91212(17) 1.01881(11) 0.0646(9) Uani . . 1.000 O
O19 0.5268(3) 0.90846(14) 0.77633(9) 0.0408(7) Uani . . 1.000 O
O21 0.3470(4) 0.73097(15) 0.79659(11) 0.0558(8) Uani . . 1.000 O
C1 0.7649(6) 0.9451(2) 0.98453(14) 0.0477(11) Uani . . 1.000 C
C2 0.8933(6) 1.0338(2) 1.00332(14) 0.0484(11) Uani . . 1.000 C
C3 0.9004(5) 1.1086(2) 0.94966(13) 0.0410(11) Uani . . 1.000 C
C4 0.9875(5) 1.0605(2) 0.88892(13) 0.0403(10) Uani . . 1.000 C
C5 0.8422(5) 0.9760(2) 0.86874(12) 0.0340(10) Uani . . 1.000 C
C6 0.9015(5) 0.9296(2) 0.80454(13) 0.0343(9) Uani . . 1.000 C
C7 0.7269(5) 0.8544(2) 0.78516(13) 0.0353(10) Uani . . 1.000 C
C8 0.6966(5) 0.7782(2) 0.83747(13) 0.0378(10) Uani . . 1.000 C
C9 0.6539(5) 0.8243(2) 0.90289(13) 0.0428(11) Uani . . 1.000 C
C10 0.8289(5) 0.8977(2) 0.92186(13) 0.0390(11) Uani . . 1.000 C
C12 0.6865(5) 1.1608(2) 0.93937(15) 0.0428(11) Uani . . 1.000 C
C13 0.5071(6) 1.1447(3) 0.97320(18) 0.0617(14) Uani . . 1.000 C
C14 0.6874(6) 1.2373(2) 0.88910(17) 0.0683(16) Uani . . 1.000 C
C15 0.9350(6) 1.0031(2) 0.75084(14) 0.0447(11) Uani . . 1.000 C
C16 0.9854(6) 0.9550(2) 0.68703(13) 0.0475(11) Uani . . 1.000 C
C17 0.8164(5) 0.8787(2) 0.66956(13) 0.0432(11) Uani . . 1.000 C
C18 0.7918(5) 0.8055(2) 0.72271(13) 0.0388(10) Uani . . 1.000 C
C20 0.5111(6) 0.7081(2) 0.82592(15) 0.0438(11) Uani . . 1.000 C
C22 0.5307(6) 0.6084(2) 0.85399(16) 0.0563(14) Uani . . 1.000 C
C23 1.0466(6) 0.8452(2) 0.93471(15) 0.0521(11) Uani . . 1.000 C
H2A 1.04420 1.01450 1.01450 0.0580 Uiso calc R 1.000 H
H2B 0.82590 1.06330 1.04150 0.0580 Uiso calc R 1.000 H
H3 1.00990 1.15870 0.96240 0.0490 Uiso calc R 1.000 H
H4A 0.99330 1.10890 0.85420 0.0480 Uiso calc R 1.000 H
H4B 1.13780 1.03670 0.89650 0.0480 Uiso calc R 1.000 H
H5 0.69150 1.00280 0.86390 0.0410 Uiso calc R 1.000 H
H6 1.04240 0.89420 0.81040 0.0410 Uiso calc R 1.000 H
H8 0.83470 0.73990 0.84050 0.0450 Uiso calc R 1.000 H
H9A 0.51000 0.85690 0.90220 0.0520 Uiso calc R 1.000 H
H9B 0.64770 0.77250 0.93540 0.0520 Uiso calc R 1.000 H
H13A 0.37910 1.18170 0.96550 0.0740 Uiso calc R 1.000 H
H13B 0.50670 1.09610 1.00520 0.0740 Uiso calc R 1.000 H
H14A 0.54890 1.27280 0.89030 0.1030 Uiso calc R 1.000 H
H14B 0.70530 1.20700 0.84730 0.1030 Uiso calc R 1.000 H
H14C 0.80840 1.28220 0.89680 0.1030 Uiso calc R 1.000 H
H15A 0.80150 1.04290 0.74640 0.0540 Uiso calc R 1.000 H
H15B 1.05690 1.04680 0.76230 0.0540 Uiso calc R 1.000 H
H16A 0.98970 1.00500 0.65340 0.0570 Uiso calc R 1.000 H
H16B 1.13140 0.92430 0.68910 0.0570 Uiso calc R 1.000 H
H17A 0.67410 0.91040 0.66150 0.0520 Uiso calc R 1.000 H
H17B 0.86200 0.84530 0.63010 0.0520 Uiso calc R 1.000 H
H18A 0.93150 0.77060 0.72860 0.0470 Uiso calc R 1.000 H
H18B 0.67890 0.75740 0.71080 0.0470 Uiso calc R 1.000 H
H19 0.412(6) 0.870(2) 0.7754(16) 0.0610 Uiso . . 1.000 H
H22A 0.57230 0.56240 0.82060 0.0840 Uiso calc R 1.000 H
H22B 0.39010 0.58910 0.87230 0.0840 Uiso calc R 1.000 H
H22C 0.64240 0.60860 0.88740 0.0840 Uiso calc R 1.000 H
H23A 1.02460 0.79560 0.96740 0.0780 Uiso calc R 1.000 H
H23B 1.15550 0.89210 0.94950 0.0780 Uiso calc R 1.000 H
H23C 1.09800 0.81460 0.89540 0.0780 Uiso calc R 1.000 H

loop_
_atom_type_symbol
_atom_type_description
_atom_type_scat_dispersion_real
_atom_type_scat_dispersion_imag
_atom_type_scat_source
O O 0.0106 0.0060 'International Tables Vol C Tables 4.2.6.8 and 6.1.1.4'
H H 0.0000 0.0000 'International Tables Vol C Tables 4.2.6.8 and 6.1.1.4'
C C 0.0033 0.0016 'International Tables Vol C Tables 4.2.6.8 and 6.1.1.4'

loop_
_geom_angle_atom_site_label_1
_geom_angle_atom_site_label_2
_geom_angle_atom_site_label_3
_geom_angle
_geom_angle_publ_flag
C7 O19 H19 112(2) no
O11 C1 C2 121.5(3) yes
O11 C1 C10 122.3(3) yes
C2 C1 C10 116.2(3) no
C1 C2 C3 111.7(2) no
C2 C3 C4 109.3(2) no
C2 C3 C12 113.8(3) no
C4 C3 C12 112.9(2) no
C3 C4 C5 111.1(2) no
C4 C5 C6 115.1(2) no
C6 C5 C10 110.6(2) no
C4 C5 C10 111.2(2) no
C5 C6 C15 113.7(2) no
C7 C6 C15 110.1(2) no
C5 C6 C7 110.4(2) no
O19 C7 C6 105.8(2) no
O19 C7 C18 109.8(2) no
C6 C7 C8 110.9(2) no
O19 C7 C8 110.1(2) no
C8 C7 C18 110.1(2) no
C6 C7 C18 110.1(2) no
C7 C8 C9 112.2(2) no
C7 C8 C20 114.5(2) no
C9 C8 C20 106.3(2) no
C8 C9 C10 112.9(2) no
C1 C10 C5 109.6(2) no
C1 C10 C23 105.9(2) no
C5 C10 C9 108.1(2) no
C5 C10 C23 114.0(2) no
C9 C10 C23 109.9(2) no
C1 C10 C9 109.3(2) no
C3 C12 C14 115.8(3) no
C13 C12 C14 120.0(3) no
C3 C12 C13 124.1(3) no
C6 C15 C16 112.7(2) no
C15 C16 C17 112.1(3) no
C16 C17 C18 110.6(2) no
C7 C18 C17 111.4(2) no
O21 C20 C22 120.1(3) yes
C8 C20 C22 117.6(3) no
O21 C20 C8 122.3(3) yes
C1 C2 H2A 109.00 no
C1 C2 H2B 109.00 no
C3 C2 H2A 109.00 no
C3 C2 H2B 109.00 no
H2A C2 H2B 108.00 no
C2 C3 H3 107.00 no
C4 C3 H3 107.00 no
C12 C3 H3 107.00 no
C3 C4 H4A 109.00 no
C3 C4 H4B 109.00 no
C5 C4 H4A 109.00 no
C5 C4 H4B 109.00 no
H4A C4 H4B 108.00 no
C4 C5 H5 106.00 no
C6 C5 H5 106.00 no
C10 C5 H5 106.00 no
C5 C6 H6 107.00 no
C7 C6 H6 108.00 no
C15 C6 H6 107.00 no
C7 C8 H8 108.00 no
C9 C8 H8 108.00 no
C20 C8 H8 108.00 no
C8 C9 H9A 109.00 no
C8 C9 H9B 109.00 no
C10 C9 H9A 109.00 no
C10 C9 H9B 109.00 no
H9A C9 H9B 108.00 no
C12 C13 H13A 120.00 no
C12 C13 H13B 120.00 no
H13A C13 H13B 120.00 no
C12 C14 H14A 109.00 no
C12 C14 H14B 109.00 no
C12 C14 H14C 109.00 no
H14A C14 H14B 109.00 no
H14A C14 H14C 109.00 no
H14B C14 H14C 110.00 no
C6 C15 H15A 109.00 no
C6 C15 H15B 109.00 no
C16 C15 H15A 109.00 no
C16 C15 H15B 109.00 no
H15A C15 H15B 108.00 no
C15 C16 H16A 109.00 no
C15 C16 H16B 109.00 no
C17 C16 H16A 109.00 no
C17 C16 H16B 109.00 no
H16A C16 H16B 108.00 no
C16 C17 H17A 109.00 no
C16 C17 H17B 109.00 no
C18 C17 H17A 110.00 no
C18 C17 H17B 110.00 no
H17A C17 H17B 108.00 no
C7 C18 H18A 109.00 no
C7 C18 H18B 109.00 no
C17 C18 H18A 109.00 no
C17 C18 H18B 109.00 no
H18A C18 H18B 108.00 no
C20 C22 H22A 109.00 no
C20 C22 H22B 109.00 no
C20 C22 H22C 110.00 no
H22A C22 H22B 109.00 no
H22A C22 H22C 109.00 no
H22B C22 H22C 109.00 no
C10 C23 H23A 109.00 no
C10 C23 H23B 109.00 no
C10 C23 H23C 109.00 no
H23A C23 H23B 109.00 no
H23A C23 H23C 110.00 no
H23B C23 H23C 110.00 no

loop_
_geom_bond_atom_site_label_1
_geom_bond_atom_site_label_2
_geom_bond_distance
_geom_bond_publ_flag
O11 C1 1.223(4) yes
O19 C7 1.447(4) yes
O21 C20 1.221(4) yes
O19 H19 0.88(3) no
C1 C10 1.523(4) no
C1 C2 1.509(4) no
C2 C3 1.531(4) no
C3 C4 1.535(4) no
C3 C12 1.511(4) no
C4 C5 1.528(4) no
C5 C6 1.538(4) no
C5 C10 1.557(4) no
C6 C15 1.532(4) no
C6 C7 1.546(4) no
C7 C8 1.534(4) no
C7 C18 1.529(4) no
C8 C20 1.512(4) no
C8 C9 1.538(4) no
C9 C10 1.528(4) no
C10 C23 1.542(5) no
C12 C14 1.495(4) no
C12 C13 1.328(5) no
C15 C16 1.529(4) no
C16 C17 1.522(4) no
C17 C18 1.515(4) no
C20 C22 1.503(4) no
C2 H2A 0.9900 no
C2 H2B 0.9900 no
C3 H3 1.0000 no
C4 H4A 0.9900 no
C4 H4B 0.9900 no
C5 H5 1.0000 no
C6 H6 1.0000 no
C8 H8 1.0000 no
C9 H9A 0.9900 no
C9 H9B 0.9900 no
C13 H13A 0.9500 no
C13 H13B 0.9500 no
C14 H14A 0.9800 no
C14 H14B 0.9800 no
C14 H14C 0.9800 no
C15 H15A 0.9900 no
C15 H15B 0.9900 no
C16 H16A 0.9900 no
C16 H16B 0.9900 no
C17 H17A 0.9900 no
C17 H17B 0.9900 no
C18 H18A 0.9900 no
C18 H18B 0.9900 no
C22 H22A 0.9800 no
C22 H22B 0.9800 no
C22 H22C 0.9800 no
C23 H23A 0.9800 no
C23 H23B 0.9800 no
C23 H23C 0.9800 no

loop_
_geom_contact_atom_site_label_1
_geom_contact_atom_site_label_2
_geom_contact_distance
_geom_contact_site_symmetry_2
_geom_contact_publ_flag
O19 O21 2.722(3) . no
O21 C18 3.300(4) . no
O21 O19 2.722(3) . no
O11 H9A 2.6600 . no
O11 H9B 2.6100 . no
O11 H13B 2.6500 . no
O11 H22B 2.8200 3_567 no
O19 H5 2.4700 . no
O19 H17A 2.5800 . no
O19 H9A 2.7400 . no
O19 H15A 2.5800 . no
O21 H18B 2.7400 . no
O21 H19 2.01(3) . no
O21 H23C 2.8200 1_455 no
O21 H15A 2.9000 4_646 no
C1 C13 3.187(5) . no
C13 C1 3.187(5) . no
C18 O21 3.300(4) . no
C1 H13B 2.6500 . no
C2 H13B 2.5200 . no
C2 H23B 2.7700 . no
C4 H15B 2.7000 . no
C4 H23B 2.8400 . no
C4 H14B 2.8000 . no
C6 H23C 2.7600 . no
C8 H23C 2.7900 . no
C9 H22C 3.0000 . no
C12 H5 2.7000 . no
C13 H3 3.0600 1_455 no
C13 H3 3.0400 3_477 no
C13 H2B 2.6700 . no
C14 H18B 3.0900 4_656 no
C14 H4A 2.6800 . no
C15 H4A 2.6400 . no
C16 H22A 3.0900 4_756 no
C17 H14A 2.9500 4_646 no
C17 H14C 3.0000 4_746 no
C17 H2B 2.9400 2_674 no
C20 H18B 2.7200 . no
C20 H19 2.55(3) . no
C22 H9B 2.9300 . no
C22 H15A 3.0700 4_646 no
C22 H17A 3.0300 4_646 no
C23 H2A 2.8800 . no
C23 H4B 2.8200 . no
C23 H6 2.7000 . no
C23 H8 2.7800 . no
C23 H9A 2.9200 1_655 no
H2A C23 2.8800 . no
H2A H4B 2.5600 . no
H2A H23B 2.2800 . no
H2B C13 2.6700 . no
H2B H13B 2.1500 . no
H2B C17 2.9400 2_675 no
H2B H17A 2.5500 2_675 no
H2B H17B 2.5300 2_675 no
H3 C13 3.0600 1_655 no
H3 H13A 2.2800 1_655 no
H3 H14C 2.5200 . no
H3 C13 3.0400 3_577 no
H4A C14 2.6800 . no
H4A C15 2.6400 . no
H4A H14B 2.2300 . no
H4A H15B 2.1500 . no
H4B C23 2.8200 . no
H4B H2A 2.5600 . no
H4B H23B 2.2900 . no
H5 O19 2.4700 . no
H5 C12 2.7000 . no
H5 H9A 2.4400 . no
H6 C23 2.7000 . no
H6 H8 2.5600 . no
H6 H18A 2.5200 . no
H6 H19 2.4000 1_655 no
H6 H23C 2.1300 . no
H8 C23 2.7800 . no
H8 H6 2.5600 . no
H8 H18A 2.4600 . no
H8 H22C 2.3800 . no
H8 H23C 2.2400 . no
H9A O11 2.6600 . no
H9A O19 2.7400 . no
H9A C23 2.9200 1_455 no
H9A H5 2.4400 . no
H9A H23B 2.4400 1_455 no
H9A H23C 2.5900 1_455 no
H9B O11 2.6100 . no
H9B C22 2.9300 . no
H9B H22C 2.4800 . no
H9B H23A 2.4300 . no
H9B H23A 2.3700 3_467 no
H13A H3 2.2800 1_455 no
H13A H14A 2.2700 . no
H13B O11 2.6500 . no
H13B C1 2.6500 . no
H13B C2 2.5200 . no
H13B H2B 2.1500 . no
H14A H13A 2.2700 . no
H14A C17 2.9500 4_656 no
H14A H17A 2.5800 4_656 no
H14A H18B 2.5500 4_656 no
H14B C4 2.8000 . no
H14B H4A 2.2300 . no
H14C H3 2.5200 . no
H14C C17 3.0000 4_756 no
H14C H17B 2.2700 4_756 no
H15A O19 2.5800 . no
H15A O21 2.9000 4_656 no
H15A C22 3.0700 4_656 no
H15B C4 2.7000 . no
H15B H4A 2.1500 . no
H16B H18A 2.5900 . no
H17A O19 2.5800 . no
H17A H2B 2.5500 2_674 no
H17A C22 3.0300 4_656 no
H17A H14A 2.5800 4_646 no
H17A H22B 2.6000 4_656 no
H17B H2B 2.5300 2_674 no
H17B H14C 2.2700 4_746 no
H18A H6 2.5200 . no
H18A H8 2.4600 . no
H18A H16B 2.5900 . no
H18B O21 2.7400 . no
H18B C20 2.7200 . no
H18B C14 3.0900 4_646 no
H18B H14A 2.5500 4_646 no
H19 O21 2.01(3) . no
H19 C20 2.55(3) . no
H19 H6 2.4000 1_455 no
H22A C16 3.0900 4_746 no
H22B O11 2.8200 3_467 no
H22B H17A 2.6000 4_646 no
H22C C9 3.0000 . no
H22C H8 2.3800 . no
H22C H9B 2.4800 . no
H23A H9B 2.4300 . no
H23A H9B 2.3700 3_567 no
H23B C2 2.7700 . no
H23B C4 2.8400 . no
H23B H2A 2.2800 . no
H23B H4B 2.2900 . no
H23B H9A 2.4400 1_655 no
H23C O21 2.8200 1_655 no
H23C C6 2.7600 . no
H23C C8 2.7900 . no
H23C H6 2.1300 . no
H23C H8 2.2400 . no
H23C H9A 2.5900 1_655 no

loop_
_geom_hbond_atom_site_label_D
_geom_hbond_atom_site_label_H
_geom_hbond_atom_site_label_A
_geom_hbond_distance_DH
_geom_hbond_distance_HA
_geom_hbond_distance_DA
_geom_hbond_angle_DHA
_geom_hbond_publ_flag
O19 H19 O21 0.88(3) 2.01(3) 2.722(3) 137(3) yes
C5 H5 O19 1.00 2.47 2.894(3) 105 no

loop_
_geom_torsion_atom_site_label_1
_geom_torsion_atom_site_label_2
_geom_torsion_atom_site_label_3
_geom_torsion_atom_site_label_4
_geom_torsion
_geom_torsion_publ_flag
O11 C1 C2 C3 -130.4(3) no
C10 C1 C2 C3 51.5(4) no
O11 C1 C10 C5 132.7(3) no
O11 C1 C10 C9 14.4(4) no
C2 C1 C10 C23 74.2(3) no
O11 C1 C10 C23 -103.9(3) no
C2 C1 C10 C5 -49.2(4) no
C2 C1 C10 C9 -167.5(3) no
C1 C2 C3 C4 -54.4(4) no
C1 C2 C3 C12 72.8(3) no
C2 C3 C4 C5 59.5(3) no
C4 C3 C12 C13 125.5(3) no
C4 C3 C12 C14 -56.9(3) no
C12 C3 C4 C5 -68.2(3) no
C2 C3 C12 C13 0.2(4) no
C2 C3 C12 C14 177.8(2) no
C3 C4 C5 C6 173.9(2) no
C3 C4 C5 C10 -59.3(3) no
C4 C5 C6 C7 -172.7(2) no
C4 C5 C10 C1 52.0(3) no
C4 C5 C10 C9 171.1(2) no
C4 C5 C10 C23 -66.4(3) no
C6 C5 C10 C1 -178.7(3) no
C4 C5 C6 C15 -48.4(4) no
C10 C5 C6 C7 60.1(3) no
C10 C5 C6 C15 -175.6(3) no
C6 C5 C10 C23 62.9(3) no
C6 C5 C10 C9 -59.7(3) no
C5 C6 C7 C18 -177.6(2) no
C15 C6 C7 O19 -62.5(3) no
C15 C6 C7 C18 56.0(3) no
C5 C6 C15 C16 -177.9(3) no
C15 C6 C7 C8 178.1(2) no
C5 C6 C7 C8 -55.5(3) no
C5 C6 C7 O19 63.9(3) no
C7 C6 C15 C16 -53.4(4) no
C6 C7 C8 C9 52.2(3) no
C18 C7 C8 C9 174.2(2) no
C18 C7 C8 C20 -64.5(3) no
C6 C7 C8 C20 173.5(2) no
O19 C7 C8 C9 -64.6(3) no
O19 C7 C8 C20 56.7(3) no
C8 C7 C18 C17 178.3(2) no
O19 C7 C18 C17 56.9(3) no
C6 C7 C18 C17 -59.2(3) no
C20 C8 C9 C10 180.0(2) no
C9 C8 C20 O21 93.9(3) no
C7 C8 C20 O21 -30.6(4) no
C7 C8 C20 C22 151.5(3) no
C7 C8 C9 C10 -54.1(3) no
C9 C8 C20 C22 -84.0(3) no
C8 C9 C10 C23 -68.5(3) no
C8 C9 C10 C1 175.7(2) no
C8 C9 C10 C5 56.5(3) no
C6 C15 C16 C17 52.8(4) no
C15 C16 C17 C18 -54.0(3) no
C16 C17 C18 C7 57.8(3) no

loop_
_cod_related_entry_id
_cod_related_entry_database
_cod_related_entry_code
1 ChemSpider 21180102
